data_4003288
loop_
_publ_author_name
'Chen, Shoushun'
'Lucier, Bryan E.G.'
'Boyle, Paul D.'
'Huang, Yining'

_publ_section_title
;
 Understanding The Fascinating Origins of CO2 Adsorption and Dynamics in
 MOFs
;
_journal_issue 16
_journal_name_full 'Chemistry of Materials'
_journal_page_first 5829
_journal_paper_doi 10.1021/acs.chemmater.6b02239
_journal_volume 28
_journal_year 2016
_chemical_formula_sum 'C14.05 H8 Cd O6.05 S'
_chemical_formula_weight 418.06
_space_group_crystal_system monoclinic
_space_group_IT_number 15
_space_group_name_Hall '-C 2yc'
_space_group_name_H-M_alt 'C 1 2/c 1'
_atom_sites_solution_hydrogens geom
_atom_sites_solution_primary other
_atom_sites_solution_secondary difmap
_audit_creation_method SHELXL-2014/7
_cell_angle_alpha 90
_cell_angle_beta 94.752(8)
_cell_angle_gamma 90
_cell_formula_units_Z 8
_cell_length_a 13.386(4)
_cell_length_b 21.482(5)
_cell_length_c 10.176(2)
_cell_measurement_reflns_used 9918
_cell_measurement_temperature 110
_cell_measurement_theta_max 34.16
_cell_measurement_theta_min 2.60
_cell_volume 2916.1(12)
_computing_cell_refinement SAINT
_computing_data_collection Apex2
_computing_data_reduction SAINT
_computing_molecular_graphics NRCVAX
_computing_publication_material cif2tables.py
_computing_structure_refinement SHELXL
_computing_structure_solution none
_diffrn_ambient_temperature 110
_diffrn_detector 'CCD plate'
_diffrn_detector_type 'Bruker Apex2'
_diffrn_measured_fraction_theta_full 0.996
_diffrn_measured_fraction_theta_max 0.981
_diffrn_measurement_device '\k-geometry diffractometer'
_diffrn_measurement_device_type 'Bruker Kappa Axis Apex2'
_diffrn_measurement_method 'phi and omega scans'
_diffrn_radiation_type MoK\a
_diffrn_radiation_wavelength 0.71073
_diffrn_reflns_av_R_equivalents 0.0613
_diffrn_reflns_av_unetI/netI 0.0638
_diffrn_reflns_Laue_measured_fraction_full 0.996
_diffrn_reflns_Laue_measured_fraction_max 0.981
_diffrn_reflns_limit_h_max 24
_diffrn_reflns_limit_h_min -23
_diffrn_reflns_limit_k_max 38
_diffrn_reflns_limit_k_min -39
_diffrn_reflns_limit_l_max 18
_diffrn_reflns_limit_l_min -16
_diffrn_reflns_number 66950
_diffrn_reflns_point_group_measured_fraction_full 0.996
_diffrn_reflns_point_group_measured_fraction_max 0.981
_diffrn_reflns_theta_full 25.242
_diffrn_reflns_theta_max 40.437
_diffrn_reflns_theta_min 3.596
_diffrn_source 'sealed tube'
_exptl_absorpt_coefficient_mu 1.667
_exptl_absorpt_correction_T_max 0.7479
_exptl_absorpt_correction_T_min 0.6531
_exptl_absorpt_correction_type multi-scan
_exptl_absorpt_process_details SADABS
_exptl_crystal_colour colourless
_exptl_crystal_density_diffrn 1.904
_exptl_crystal_description prism
_exptl_crystal_F_000 1638
_exptl_crystal_size_max 0.187
_exptl_crystal_size_mid 0.049
_exptl_crystal_size_min 0.040
_refine_diff_density_max 1.135
_refine_diff_density_min -1.181
_refine_diff_density_rms 0.183
_refine_ls_extinction_method none
_refine_ls_goodness_of_fit_ref 1.030
_refine_ls_hydrogen_treatment constr
_refine_ls_matrix_type full
_refine_ls_number_parameters 245
_refine_ls_number_reflns 9113
_refine_ls_number_restraints 1
_refine_ls_restrained_S_all 1.030
_refine_ls_R_factor_all 0.0653
_refine_ls_R_factor_gt 0.0376
_refine_ls_shift/su_max 0.001
_refine_ls_shift/su_mean 0.000
_refine_ls_structure_factor_coef Fsqd
_refine_ls_weighting_details 'w=1/[\s^2^(Fo^2^)+(0.0318P)^2^+0.1513P] where P=(Fo^2^+2Fc^2^)/3'
_refine_ls_weighting_scheme calc
_refine_ls_wR_factor_gt 0.0711
_refine_ls_wR_factor_ref 0.0782
_reflns_Friedel_coverage 0.000
_reflns_number_gt 6514
_reflns_number_total 9113
_reflns_threshold_expression 'I > 2\s(I)'
_cod_data_source_file cm6b02239_si_004.cif
_cod_data_source_block b15364
_cod_original_cell_volume 2916.2(12)
_cod_original_sg_symbol_H-M 'C 2/c'
_cod_database_code 4003288
_shelx_space_group_comment
;
The symmetry employed for this shelxl refinement is uniquely defined
by the following loop, which should always be used as a source of
symmetry information in preference to the above space-group names.
They are only intended as comments.
;
_shelx_estimated_absorpt_t_min 0.746
_shelx_estimated_absorpt_t_max 0.936

loop_
_space_group_symop_operation_xyz
'x, y, z'
'-x, y, -z+1/2'
'x+1/2, y+1/2, z'
'-x+1/2, y+1/2, -z+1/2'
'-x, -y, -z'
'x, -y, z-1/2'
'-x+1/2, -y+1/2, -z'
'x+1/2, -y+1/2, z-1/2'

loop_
_atom_site_label
_atom_site_type_symbol
_atom_site_fract_x
_atom_site_fract_y
_atom_site_fract_z
_atom_site_U_iso_or_equiv
_atom_site_adp_type
_atom_site_occupancy
_atom_site_site_symmetry_order
_atom_site_calc_flag
_atom_site_refinement_flags_posn
_atom_site_refinement_flags_adp
_atom_site_refinement_flags_occupancy
_atom_site_disorder_assembly
_atom_site_disorder_group
Cd1 Cd 0.51522(2) 0.57310(2) 0.41900(2) 0.00798(3) Uani 1 1 d . . . . .
S1 S 1.0000 0.83155(2) 0.2500 0.00831(9) Uani 1 2 d S T P . .
O1 O 1.00440(8) 0.86616(5) 0.37214(11) 0.0122(2) Uani 1 1 d . . . . .
C1 C 0.89673(11) 0.78043(7) 0.24654(15) 0.0103(3) Uani 0.688(7) 1 d . . P A 1
C2 C 0.8572(3) 0.7571(2) 0.1272(4) 0.0252(9) Uani 0.688(7) 1 d . . P A 1
H2 H 0.8826 0.7700 0.0471 0.030 Uiso 0.688(7) 1 calc R U P A 1
C3 C 0.7795(3) 0.7143(2) 0.1269(4) 0.0225(8) Uani 0.688(7) 1 d . . P A 1
H3 H 0.7528 0.6967 0.0459 0.027 Uiso 0.688(7) 1 calc R U P A 1
C4 C 0.74016(12) 0.69696(7) 0.24479(16) 0.0113(3) Uani 0.688(7) 1 d . . P A 1
C5 C 0.7848(2) 0.72007(17) 0.3625(3) 0.0174(7) Uani 0.688(7) 1 d . . P A 1
H5 H 0.7613 0.7065 0.4433 0.021 Uiso 0.688(7) 1 calc R U P A 1
C6 C 0.8630(3) 0.76264(17) 0.3653(3) 0.0165(7) Uani 0.688(7) 1 d . . P A 1
H6 H 0.8923 0.7789 0.4463 0.020 Uiso 0.688(7) 1 calc R U P A 1
C1' C 0.89673(11) 0.78043(7) 0.24654(15) 0.0103(3) Uani 0.312(7) 1 d . . P A 2
C2' C 0.8837(6) 0.7345(4) 0.1468(7) 0.0135(13) Uani 0.312(7) 1 d . . P A 2
H2' H 0.9287 0.7317 0.0796 0.016 Uiso 0.312(7) 1 calc R U P A 2
C3' C 0.8027(6) 0.6933(4) 0.1498(7) 0.0129(13) Uani 0.312(7) 1 d . . P A 2
H3' H 0.7923 0.6623 0.0833 0.016 Uiso 0.312(7) 1 calc R U P A 2
C4' C 0.74016(12) 0.69696(7) 0.24479(16) 0.0113(3) Uani 0.312(7) 1 d . . P A 2
C5' C 0.7491(5) 0.7441(3) 0.3413(6) 0.0097(12) Uani 0.312(7) 1 d . . P A 2
H5' H 0.7009 0.7479 0.4043 0.012 Uiso 0.312(7) 1 calc R U P A 2
C6' C 0.8293(5) 0.7846(3) 0.3428(6) 0.0107(12) Uani 0.312(7) 1 d . . P A 2
H6' H 0.8383 0.8154 0.4097 0.013 Uiso 0.312(7) 1 calc R U P A 2
C7 C 0.65243(12) 0.65289(7) 0.24625(16) 0.0114(3) Uani 1 1 d . . . . .
O2 O 0.62065(9) 0.62974(6) 0.13743(11) 0.0137(2) Uani 1 1 d . . . . .
O3 O 0.61986(9) 0.64348(5) 0.35720(12) 0.0145(2) Uani 1 1 d . . . . .
S2 S 0.0000 0.31575(3) 0.2500 0.01369(11) Uani 1 2 d S T P . .
O4 O 0.00492(9) 0.28242(6) 0.12808(14) 0.0191(3) Uani 1 1 d . . . . .
C8 C 0.10519(12) 0.36581(8) 0.26844(17) 0.0125(3) Uani 1 1 d . . . . .
C9 C 0.13875(13) 0.38825(8) 0.39254(17) 0.0143(3) Uani 1 1 d . . . . .
H9 H 0.1040 0.3781 0.4674 0.017 Uiso 1 1 calc R U . . .
C10 C 0.22332(13) 0.42561(8) 0.40586(17) 0.0140(3) Uani 1 1 d . . . . .
H10 H 0.2474 0.4408 0.4903 0.017 Uiso 1 1 calc R U . . .
C11 C 0.27308(12) 0.44084(7) 0.29507(16) 0.0112(3) Uani 1 1 d . . . . .
C12 C 0.23793(13) 0.41879(8) 0.17107(17) 0.0152(3) Uani 1 1 d . . . . .
H12 H 0.2718 0.4295 0.0958 0.018 Uiso 1 1 calc R U . . .
C13 C 0.15385(13) 0.38131(8) 0.15740(17) 0.0164(3) Uani 1 1 d . . . . .
H13 H 0.1295 0.3663 0.0730 0.020 Uiso 1 1 calc R U . . .
C14 C 0.36325(12) 0.48288(7) 0.30633(15) 0.0094(3) Uani 1 1 d . . . . .
O5 O 0.40942(8) 0.49072(5) 0.42103(11) 0.0098(2) Uani 1 1 d . . . . .
O6 O 0.38609(9) 0.50926(6) 0.20491(11) 0.0134(2) Uani 1 1 d . . . . .
C1A C -0.029(5) 0.453(3) 0.754(5) 0.07(2) Uiso 0.05 1 d D . P B -3
O1A O -0.014(4) 0.445(2) 0.645(5) 0.069(13) Uiso 0.05 1 d D . P B -3

loop_
_atom_site_aniso_label
_atom_site_aniso_U_11
_atom_site_aniso_U_22
_atom_site_aniso_U_33
_atom_site_aniso_U_23
_atom_site_aniso_U_13
_atom_site_aniso_U_12
Cd1 0.00804(5) 0.00763(5) 0.00816(5) 0.00106(3) 0.00002(3) -0.00055(4)
S1 0.0071(2) 0.0074(2) 0.0105(2) 0.000 0.00142(17) 0.000
O1 0.0124(6) 0.0118(5) 0.0123(5) -0.0028(4) 0.0015(4) 0.0004(4)
C1 0.0083(7) 0.0098(6) 0.0130(7) -0.0008(5) 0.0023(5) -0.0012(5)
C2 0.031(2) 0.028(2) 0.0189(15) -0.0103(14) 0.0131(14) -0.0197(16)
C3 0.026(2) 0.027(2) 0.0156(15) -0.0092(13) 0.0095(13) -0.0172(16)
C4 0.0117(7) 0.0089(6) 0.0133(7) -0.0006(5) 0.0010(5) -0.0012(5)
C5 0.0177(15) 0.0200(15) 0.0145(12) 0.0034(10) 0.0013(10) -0.0088(13)
C6 0.0159(15) 0.0196(15) 0.0136(12) 0.0024(10) -0.0011(10) -0.0084(12)
C1' 0.0083(7) 0.0098(6) 0.0130(7) -0.0008(5) 0.0023(5) -0.0012(5)
C2' 0.014(3) 0.015(3) 0.012(3) -0.008(2) 0.007(2) -0.006(2)
C3' 0.014(3) 0.013(3) 0.012(3) -0.002(2) 0.002(2) -0.004(2)
C4' 0.0117(7) 0.0089(6) 0.0133(7) -0.0006(5) 0.0010(5) -0.0012(5)
C5' 0.009(3) 0.007(2) 0.014(2) -0.0033(17) 0.0040(19) 0.000(2)
C6' 0.011(3) 0.009(3) 0.012(2) -0.0033(18) 0.0030(19) -0.002(2)
C7 0.0110(7) 0.0081(6) 0.0150(7) 0.0001(5) 0.0002(5) 0.0001(5)
O2 0.0137(6) 0.0139(5) 0.0132(5) -0.0002(4) -0.0012(4) -0.0048(5)
O3 0.0157(6) 0.0128(5) 0.0155(6) -0.0016(4) 0.0053(4) -0.0056(5)
S2 0.0085(3) 0.0096(2) 0.0227(3) 0.000 -0.0007(2) 0.000
O4 0.0138(6) 0.0135(6) 0.0295(7) -0.0079(5) -0.0017(5) 0.0002(5)
C8 0.0071(7) 0.0117(7) 0.0184(8) -0.0011(5) 0.0002(5) -0.0001(5)
C9 0.0117(7) 0.0158(8) 0.0156(8) -0.0003(6) 0.0029(6) -0.0015(6)
C10 0.0115(7) 0.0182(8) 0.0122(7) -0.0017(6) 0.0010(5) -0.0026(6)
C11 0.0100(7) 0.0114(7) 0.0119(7) 0.0004(5) -0.0003(5) -0.0003(5)
C12 0.0137(8) 0.0191(9) 0.0127(7) -0.0026(6) 0.0014(6) -0.0033(6)
C13 0.0140(8) 0.0195(8) 0.0155(8) -0.0053(6) -0.0006(6) -0.0034(7)
C14 0.0093(7) 0.0093(6) 0.0095(6) -0.0011(5) 0.0004(5) 0.0009(5)
O5 0.0101(5) 0.0098(5) 0.0091(5) 0.0008(4) -0.0021(4) -0.0012(4)
O6 0.0147(6) 0.0148(6) 0.0107(5) 0.0021(4) 0.0017(4) -0.0036(5)

loop_
_atom_type_symbol
_atom_type_description
_atom_type_scat_dispersion_real
_atom_type_scat_dispersion_imag
_atom_type_scat_source
C C 0.0033 0.0016 'International Tables Vol C Tables 4.2.6.8 and 6.1.1.4'
H H 0.0000 0.0000 'International Tables Vol C Tables 4.2.6.8 and 6.1.1.4'
Cd Cd -0.8075 1.2024 'International Tables Vol C Tables 4.2.6.8 and 6.1.1.4'
O O 0.0106 0.0060 'International Tables Vol C Tables 4.2.6.8 and 6.1.1.4'
S S 0.1246 0.1234 'International Tables Vol C Tables 4.2.6.8 and 6.1.1.4'

loop_
_geom_angle_atom_site_label_1
_geom_angle_atom_site_label_2
_geom_angle_atom_site_label_3
_geom_angle
_geom_angle_site_symmetry_1
_geom_angle_site_symmetry_3
O3 Cd1 O2 94.42(5) . 2_655
O3 Cd1 O5 163.10(4) . .
O2 Cd1 O5 86.06(5) 2_655 .
O3 Cd1 O5 111.22(5) . 5_666
O2 Cd1 O5 144.24(4) 2_655 5_666
O5 Cd1 O5 76.45(4) . 5_666
O3 Cd1 O6 81.19(5) . 2_655
O2 Cd1 O6 131.81(4) 2_655 2_655
O5 Cd1 O6 85.90(4) . 2_655
O5 Cd1 O6 78.34(4) 5_666 2_655
O3 Cd1 O1 89.92(4) . 7_666
O2 Cd1 O1 78.16(4) 2_655 7_666
O5 Cd1 O1 106.67(4) . 7_666
O5 Cd1 O1 77.42(4) 5_666 7_666
O6 Cd1 O1 149.04(4) 2_655 7_666
O3 Cd1 Cd1 74.78(3) . 2_655
O2 Cd1 Cd1 73.40(3) 2_655 2_655
O5 Cd1 Cd1 89.24(3) . 2_655
O5 Cd1 Cd1 136.01(3) 5_666 2_655
O6 Cd1 Cd1 59.06(3) 2_655 2_655
O1 Cd1 Cd1 146.28(3) 7_666 2_655
O1 S1 O1 118.07(10) . 2_755
O1 S1 C1' 109.09(7) . 2_755
O1 S1 C1' 108.28(7) 2_755 2_755
O1 S1 C1 109.09(7) . 2_755
O1 S1 C1 108.28(7) 2_755 2_755
O1 S1 C1' 108.28(7) . .
O1 S1 C1' 109.09(7) 2_755 .
C1' S1 C1' 102.98(11) 2_755 .
O1 S1 C1 108.28(7) . .
O1 S1 C1 109.09(7) 2_755 .
C1 S1 C1 102.98(11) 2_755 .
S1 O1 Cd1 171.72(7) . 7_666
C2 C1 C6 122.8(2) . .
C2 C1 S1 119.15(18) . .
C6 C1 S1 117.92(15) . .
C1 C2 C3 118.4(3) . .
C1 C2 H2 120.8 . .
C3 C2 H2 120.8 . .
C2 C3 C4 120.6(3) . .
C2 C3 H3 119.7 . .
C4 C3 H3 119.7 . .
C5 C4 C3 118.7(2) . .
C5 C4 C7 119.74(17) . .
C3 C4 C7 121.6(2) . .
C4 C5 C6 121.6(2) . .
C4 C5 H5 119.2 . .
C6 C5 H5 119.2 . .
C1 C6 C5 117.8(2) . .
C1 C6 H6 121.1 . .
C5 C6 H6 121.1 . .
C6' C1' C2' 120.2(4) . .
C6' C1' S1 120.0(2) . .
C2' C1' S1 119.9(3) . .
C3' C2' C1' 118.3(6) . .
C3' C2' H2' 120.8 . .
C1' C2' H2' 120.8 . .
C4' C3' C2' 120.7(6) . .
C4' C3' H3' 119.6 . .
C2' C3' H3' 119.6 . .
C3' C4' C5' 121.8(4) . .
C3' C4' C7 120.4(4) . .
C5' C4' C7 117.7(2) . .
C6' C5' C4' 118.8(4) . .
C6' C5' H5' 120.6 . .
C4' C5' H5' 120.6 . .
C5' C6' C1' 120.1(4) . .
C5' C6' H6' 120.0 . .
C1' C6' H6' 120.0 . .
O2 C7 O3 127.56(15) . .
O2 C7 C4' 116.54(14) . .
O3 C7 C4' 115.90(14) . .
O2 C7 C4 116.54(14) . .
O3 C7 C4 115.90(14) . .
C7 O2 Cd1 130.89(11) . 2_655
C7 O3 Cd1 130.22(11) . .
O4 S2 O4 120.30(12) 2 .
O4 S2 C8 107.70(8) 2 .
O4 S2 C8 107.52(7) . .
O4 S2 C8 107.52(7) 2 2
O4 S2 C8 107.70(8) . 2
C8 S2 C8 105.14(11) . 2
C13 C8 C9 121.13(15) . .
C13 C8 S2 118.79(13) . .
C9 C8 S2 120.08(13) . .
C10 C9 C8 119.30(16) . .
C10 C9 H9 120.3 . .
C8 C9 H9 120.3 . .
C9 C10 C11 119.86(15) . .
C9 C10 H10 120.1 . .
C11 C10 H10 120.1 . .
C12 C11 C10 120.28(15) . .
C12 C11 C14 118.81(15) . .
C10 C11 C14 120.87(14) . .
C13 C12 C11 120.05(16) . .
C13 C12 H12 120.0 . .
C11 C12 H12 120.0 . .
C12 C13 C8 119.36(16) . .
C12 C13 H13 120.3 . .
C8 C13 H13 120.3 . .
O6 C14 O5 124.31(15) . .
O6 C14 C11 117.61(14) . .
O5 C14 C11 118.04(14) . .
C14 O5 Cd1 110.34(10) . .
C14 O5 Cd1 135.65(10) . 5_666
Cd1 O5 Cd1 103.55(4) . 5_666
C14 O6 Cd1 154.92(11) . 2_655

loop_
_geom_bond_atom_site_label_1
_geom_bond_atom_site_label_2
_geom_bond_distance
_geom_bond_site_symmetry_2
Cd1 O3 2.1885(12) .
Cd1 O2 2.2236(12) 2_655
Cd1 O5 2.2679(12) .
Cd1 O5 2.2969(11) 5_666
Cd1 O6 2.3435(12) 2_655
Cd1 O1 2.5260(12) 7_666
Cd1 Cd1 3.4298(7) 2_655
S1 O1 1.4453(12) .
S1 O1 1.4454(12) 2_755
S1 C1' 1.7635(16) 2_755
S1 C1 1.7635(16) 2_755
S1 C1' 1.7635(16) .
S1 C1 1.7635(16) .
O1 Cd1 2.5260(12) 7_666
C1 C2 1.378(4) .
C1 C6 1.378(3) .
C2 C3 1.388(5) .
C2 H2 0.9500 .
C3 C4 1.401(4) .
C3 H3 0.9500 .
C4 C5 1.385(3) .
C4 C7 1.509(2) .
C5 C6 1.389(4) .
C5 H5 0.9500 .
C6 H6 0.9500 .
C1' C6' 1.389(6) .
C1' C2' 1.416(7) .
C2' C3' 1.402(10) .
C2' H2' 0.9500 .
C3' C4' 1.333(8) .
C3' H3' 0.9500 .
C4' C5' 1.409(5) .
C4' C7 1.509(2) .
C5' C6' 1.381(7) .
C5' H5' 0.9500 .
C6' H6' 0.9500 .
C7 O2 1.2556(19) .
C7 O3 1.260(2) .
O2 Cd1 2.2236(12) 2_655
S2 O4 1.4387(13) 2
S2 O4 1.4387(13) .
S2 C8 1.7694(17) .
S2 C8 1.7695(17) 2
C8 C13 1.391(2) .
C8 C9 1.391(2) .
C9 C10 1.385(2) .
C9 H9 0.9500 .
C10 C11 1.395(2) .
C10 H10 0.9500 .
C11 C12 1.393(2) .
C11 C14 1.504(2) .
C12 C13 1.381(2) .
C12 H12 0.9500 .
C13 H13 0.9500 .
C14 O6 1.2378(19) .
C14 O5 1.2857(18) .
O5 Cd1 2.2969(11) 5_666
O6 Cd1 2.3435(12) 2_655
C1A O1A 1.160(5) .

loop_
_geom_hbond_atom_site_label_D
_geom_hbond_atom_site_label_H
_geom_hbond_atom_site_label_A
_geom_hbond_distance_DH
_geom_hbond_distance_HA
_geom_hbond_distance_DA
_geom_hbond_angle_DHA
_geom_hbond_site_symmetry_A
C6 H6 O3 0.95 2.62 3.462(3) 148.2 7_666
C6 H6 O4 0.95 2.64 3.295(4) 126.5 6_666
C2' H2' O4 0.95 2.38 3.297(7) 162.4 5_665
C6' H6' O3 0.95 2.55 3.439(6) 156.0 7_666

loop_
_geom_torsion_atom_site_label_1
_geom_torsion_atom_site_label_2
_geom_torsion_atom_site_label_3
_geom_torsion_atom_site_label_4
_geom_torsion
_geom_torsion_site_symmetry_1
_geom_torsion_site_symmetry_4
O1 S1 C1 C2 159.6(3) . .
O1 S1 C1 C2 29.9(3) 2_755 .
C1 S1 C1 C2 -84.9(3) 2_755 .
O1 S1 C1 C6 -24.3(2) . .
O1 S1 C1 C6 -154.0(2) 2_755 .
C1 S1 C1 C6 91.2(2) 2_755 .
C6 C1 C2 C3 0.6(5) . .
S1 C1 C2 C3 176.5(3) . .
C1 C2 C3 C4 2.1(6) . .
C2 C3 C4 C5 -4.3(5) . .
C2 C3 C4 C7 177.0(3) . .
C3 C4 C5 C6 4.0(4) . .
C7 C4 C5 C6 -177.4(2) . .
C2 C1 C6 C5 -1.0(4) . .
S1 C1 C6 C5 -177.0(2) . .
C4 C5 C6 C1 -1.3(5) . .
O1 S1 C1' C6' 8.3(4) . .
O1 S1 C1' C6' -121.4(4) 2_755 .
C1' S1 C1' C6' 123.7(4) 2_755 .
O1 S1 C1' C2' -170.7(4) . .
O1 S1 C1' C2' 59.6(4) 2_755 .
C1' S1 C1' C2' -55.2(4) 2_755 .
C6' C1' C2' C3' -1.1(8) . .
S1 C1' C2' C3' 177.8(4) . .
C1' C2' C3' C4' -0.6(9) . .
C2' C3' C4' C5' 3.5(8) . .
C2' C3' C4' C7 179.3(5) . .
C3' C4' C5' C6' -4.8(7) . .
C7 C4' C5' C6' 179.4(4) . .
C4' C5' C6' C1' 3.0(8) . .
C2' C1' C6' C5' -0.2(7) . .
S1 C1' C6' C5' -179.1(4) . .
C3' C4' C7 O2 -24.6(5) . .
C5' C4' C7 O2 151.3(4) . .
C3' C4' C7 O3 155.2(4) . .
C5' C4' C7 O3 -28.9(4) . .
C5 C4 C7 O2 -174.4(2) . .
C3 C4 C7 O2 4.2(3) . .
C5 C4 C7 O3 5.3(3) . .
C3 C4 C7 O3 -176.1(3) . .
O3 C7 O2 Cd1 9.0(3) . 2_655
C4' C7 O2 Cd1 -171.26(10) . 2_655
C4 C7 O2 Cd1 -171.26(10) . 2_655
O2 C7 O3 Cd1 12.0(3) . .
C4' C7 O3 Cd1 -167.69(10) . .
C4 C7 O3 Cd1 -167.69(10) . .
O4 S2 C8 C13 151.17(14) 2 .
O4 S2 C8 C13 20.18(16) . .
C8 S2 C8 C13 -94.39(15) 2 .
O4 S2 C8 C9 -27.94(16) 2 .
O4 S2 C8 C9 -158.94(14) . .
C8 S2 C8 C9 86.50(14) 2 .
C13 C8 C9 C10 -1.4(3) . .
S2 C8 C9 C10 177.73(13) . .
C8 C9 C10 C11 0.7(3) . .
C9 C10 C11 C12 0.2(3) . .
C9 C10 C11 C14 178.16(15) . .
C10 C11 C12 C13 -0.4(3) . .
C14 C11 C12 C13 -178.47(16) . .
C11 C12 C13 C8 -0.2(3) . .
C9 C8 C13 C12 1.1(3) . .
S2 C8 C13 C12 -178.01(14) . .
C12 C11 C14 O6 18.8(2) . .
C10 C11 C14 O6 -159.18(15) . .
C12 C11 C14 O5 -163.47(15) . .
C10 C11 C14 O5 18.5(2) . .
O6 C14 O5 Cd1 11.75(19) . .
C11 C14 O5 Cd1 -165.77(11) . .
O6 C14 O5 Cd1 -125.69(15) . 5_666
C11 C14 O5 Cd1 56.8(2) . 5_666
O5 C14 O6 Cd1 5.1(4) . 2_655
C11 C14 O6 Cd1 -177.39(18) . 2_655
